data_2238948
loop_
_publ_author_name
'Sahbani, Thameur'
'Smirani Sta, Wajda'
'Rzaigui, Mohamed'

_publ_section_title
;
 Tetraaquabis(piperazin-1-ium)cobalt(II) bis(sulfate) dihydrate
;
_journal_issue 12
_journal_name_full 'Acta Crystallographica Section E'
_journal_page_first m649
_journal_page_last m650
_journal_paper_doi 10.1107/S1600536813030365
_journal_volume 69
_journal_year 2013
_chemical_formula_iupac '[Co (C4 H11 N2)2 (H2 O)4] (S O4)2, 2H2 O'
_chemical_formula_moiety 'C8 H30 Co N4 O4 4+, 2(O4 S 2-), 2(H2 O)'
_chemical_formula_sum 'C8 H34 Co N4 O14 S2'
_chemical_formula_weight 533.46
_chemical_name_systematic
;
Tetraaquabis(piperazin-1-ium)cobalt(II) bis(sulfate) dihydrate
;
_space_group_IT_number 61
_symmetry_cell_setting orthorhombic
_symmetry_space_group_name_Hall '-P 2ac 2ab'
_symmetry_space_group_name_H-M 'P b c a'
_atom_sites_solution_hydrogens geom
_atom_sites_solution_primary direct
_atom_sites_solution_secondary difmap
_audit_creation_method SHELXL-97
_cell_angle_alpha 90.00
_cell_angle_beta 90.00
_cell_angle_gamma 90.00
_cell_formula_units_Z 4
_cell_length_a 12.187(2)
_cell_length_b 12.980(2)
_cell_length_c 13.437(2)
_cell_measurement_reflns_used 25
_cell_measurement_temperature 293(2)
_cell_measurement_theta_max 11
_cell_measurement_theta_min 9
_cell_volume 2125.6(6)
_computing_cell_refinement 'CAD-4 EXPRESS (Enraf--Nonius, 1994)'
_computing_data_collection 'CAD-4 EXPRESS (Enraf--Nonius, 1994)'
_computing_data_reduction 'XCAD4 (Harms & Wocadlo, 1995)'
_computing_molecular_graphics 'ORTEP-3 for Windows (Farrugia, 2012)'
_computing_publication_material 'WinGX (Farrugia, 2012)'
_computing_structure_refinement 'SHELXL97 (Sheldrick, 2008)'
_computing_structure_solution 'SHELXS97 (Sheldrick, 2008)'
_diffrn_ambient_temperature 293
_diffrn_measured_fraction_theta_full 1.000
_diffrn_measured_fraction_theta_max 1.000
_diffrn_measurement_device_type 'Enraf--Nonius TurboCAD-4'
_diffrn_measurement_method 'non-profiled omega scans'
_diffrn_radiation_monochromator graphite
_diffrn_radiation_source 'fine-focus sealed tube'
_diffrn_radiation_type AgK\a
_diffrn_radiation_wavelength 0.56085
_diffrn_reflns_av_R_equivalents 0.0228
_diffrn_reflns_av_sigmaI/netI 0.0496
_diffrn_reflns_limit_h_max 20
_diffrn_reflns_limit_h_min -2
_diffrn_reflns_limit_k_max 21
_diffrn_reflns_limit_k_min -2
_diffrn_reflns_limit_l_max 22
_diffrn_reflns_limit_l_min -3
_diffrn_reflns_number 8070
_diffrn_reflns_theta_full 27.96
_diffrn_reflns_theta_max 27.96
_diffrn_reflns_theta_min 2.17
_diffrn_standards_decay_% 5
_diffrn_standards_interval_time 120
_diffrn_standards_number 2
_exptl_absorpt_coefficient_mu 0.562
_exptl_absorpt_correction_type none
_exptl_crystal_colour pink
_exptl_crystal_density_diffrn 1.667
_exptl_crystal_density_method 'not measured'
_exptl_crystal_description plate
_exptl_crystal_F_000 1124
_exptl_crystal_size_max 0.30
_exptl_crystal_size_mid 0.20
_exptl_crystal_size_min 0.20
_refine_diff_density_max 0.725
_refine_diff_density_min -0.345
_refine_ls_extinction_method none
_refine_ls_goodness_of_fit_ref 1.037
_refine_ls_hydrogen_treatment constr
_refine_ls_matrix_type full
_refine_ls_number_parameters 157
_refine_ls_number_reflns 5211
_refine_ls_number_restraints 9
_refine_ls_restrained_S_all 1.037
_refine_ls_R_factor_all 0.0990
_refine_ls_R_factor_gt 0.0450
_refine_ls_shift/su_max 0.001
_refine_ls_shift/su_mean 0.000
_refine_ls_structure_factor_coef Fsqd
_refine_ls_weighting_details 'calc w=1/[\s^2^(Fo^2^)+(0.0459P)^2^+0.2397P] where P=(Fo^2^+2Fc^2^)/3'
_refine_ls_weighting_scheme calc
_refine_ls_wR_factor_gt 0.0930
_refine_ls_wR_factor_ref 0.1075
_reflns_number_gt 3131
_reflns_number_total 5211
_reflns_threshold_expression I>2sigma(I)
_cod_data_source_file zl2569.cif
_cod_data_source_block I
_cod_original_cell_volume 2125.5(6)
_cod_database_code 2238948

loop_
_symmetry_equiv_pos_as_xyz
'x, y, z'
'-x+1/2, -y, z+1/2'
'x+1/2, -y+1/2, -z'
'-x, y+1/2, -z+1/2'
'-x, -y, -z'
'x-1/2, y, -z-1/2'
'-x-1/2, y-1/2, z'
'x, -y-1/2, z-1/2'

loop_
_atom_site_type_symbol
_atom_site_label
_atom_site_fract_x
_atom_site_fract_y
_atom_site_fract_z
_atom_site_U_iso_or_equiv
_atom_site_adp_type
_atom_site_calc_flag
_atom_site_refinement_flags
_atom_site_occupancy
_atom_site_symmetry_multiplicity
Co Co1 0.5000 0.5000 0.5000 0.02113(7) Uani d S 1 2
S S 0.66158(3) 0.17244(3) 0.58339(3) 0.02297(8) Uani d . 1 1
N N1 0.48488(11) 0.55679(11) 0.34632(10) 0.0247(3) Uani d . 1 1
H H5 0.4367 0.6102 0.3498 0.030 Uiso calc R 1 1
O O5 0.66503(11) 0.46657(12) 0.48732(11) 0.0344(3) Uani d D 1 1
N N2 0.51689(12) 0.57886(12) 0.13384(11) 0.0290(3) Uani d . 1 1
H H9A 0.5015 0.6115 0.0764 0.035 Uiso calc R 1 1
H H9B 0.5654 0.5285 0.1204 0.035 Uiso calc R 1 1
O O1 0.55478(12) 0.18124(11) 0.53281(12) 0.0414(4) Uani d . 1 1
O O4 0.68095(11) 0.06305(10) 0.60768(11) 0.0363(3) Uani d . 1 1
O O3 0.65964(14) 0.23468(12) 0.67276(11) 0.0488(4) Uani d . 1 1
C C4 0.43626(16) 0.48409(15) 0.27435(13) 0.0312(4) Uani d . 1 1
H H4A 0.3677 0.4581 0.3010 0.037 Uiso calc R 1 1
H H4B 0.4854 0.4260 0.2658 0.037 Uiso calc R 1 1
O O2 0.74959(13) 0.20647(14) 0.51721(13) 0.0508(4) Uani d . 1 1
C C1 0.58559(16) 0.60093(16) 0.30341(13) 0.0332(4) Uani d . 1 1
H H1A 0.6392 0.5464 0.2948 0.040 Uiso calc R 1 1
H H1B 0.6159 0.6505 0.3499 0.040 Uiso calc R 1 1
C C2 0.56706(18) 0.65320(15) 0.20475(14) 0.0346(4) Uani d . 1 1
H H2A 0.5188 0.7120 0.2135 0.041 Uiso calc R 1 1
H H2B 0.6364 0.6778 0.1784 0.041 Uiso calc R 1 1
C C3 0.41497(16) 0.53265(19) 0.17427(14) 0.0375(4) Uani d . 1 1
H H3A 0.3878 0.4808 0.1285 0.045 Uiso calc R 1 1
H H3B 0.3592 0.5855 0.1809 0.045 Uiso calc R 1 1
O O6 0.46037(12) 0.35031(10) 0.45571(11) 0.0303(3) Uani d D 1 1
O O7 0.74564(16) 0.33382(12) 0.35404(12) 0.0458(4) Uani d D 1 1
H H1O5 0.7166(17) 0.4944(17) 0.5175(17) 0.046(8) Uiso d D 1 1
H H2O5 0.6900(18) 0.4253(16) 0.4442(14) 0.045(7) Uiso d D 1 1
H H1O7 0.714(2) 0.320(2) 0.3015(14) 0.065(9) Uiso d D 1 1
H H2O7 0.745(2) 0.2865(17) 0.3943(15) 0.061(9) Uiso d D 1 1
H H1O6 0.3931(12) 0.3354(18) 0.4629(19) 0.049(7) Uiso d D 1 1
H H2O6 0.4975(17) 0.3032(18) 0.4830(19) 0.063(10) Uiso d D 1 1

loop_
_atom_site_aniso_label
_atom_site_aniso_U_11
_atom_site_aniso_U_22
_atom_site_aniso_U_33
_atom_site_aniso_U_12
_atom_site_aniso_U_13
_atom_site_aniso_U_23
Co1 0.02119(12) 0.02247(13) 0.01973(12) -0.00208(12) -0.00085(12) -0.00212(12)
S 0.02149(16) 0.02527(17) 0.02214(16) 0.00342(15) -0.00176(15) -0.00082(16)
N1 0.0259(7) 0.0270(6) 0.0212(6) -0.0013(5) 0.0007(5) -0.0003(5)
O5 0.0243(6) 0.0392(7) 0.0397(7) 0.0009(6) -0.0004(6) -0.0134(6)
N2 0.0308(8) 0.0341(7) 0.0220(6) 0.0027(6) 0.0007(6) 0.0045(6)
O1 0.0327(7) 0.0441(8) 0.0474(8) 0.0111(7) -0.0203(6) -0.0123(7)
O4 0.0314(7) 0.0282(6) 0.0492(8) 0.0052(5) 0.0058(6) 0.0087(6)
O3 0.0609(10) 0.0504(9) 0.0351(7) 0.0137(8) -0.0132(7) -0.0185(7)
C4 0.0329(8) 0.0378(10) 0.0228(7) -0.0126(8) -0.0027(7) 0.0021(7)
O2 0.0375(8) 0.0530(9) 0.0618(10) 0.0103(7) 0.0192(8) 0.0279(8)
C1 0.0326(9) 0.0417(10) 0.0251(8) -0.0134(8) -0.0025(7) 0.0028(8)
C2 0.0422(10) 0.0318(9) 0.0297(8) -0.0085(8) 0.0021(8) 0.0068(8)
C3 0.0317(9) 0.0535(11) 0.0271(8) -0.0073(9) -0.0071(8) 0.0049(9)
O6 0.0314(6) 0.0253(6) 0.0342(7) -0.0010(5) -0.0061(6) -0.0021(5)
O7 0.0644(10) 0.0405(8) 0.0324(7) 0.0014(8) 0.0014(8) -0.0016(7)

loop_
_atom_type_symbol
_atom_type_description
_atom_type_scat_dispersion_real
_atom_type_scat_dispersion_imag
_atom_type_scat_source
C C 0.0015 0.0009 'International Tables Vol C Tables 4.2.6.8 and 6.1.1.4'
H H 0.0000 0.0000 'International Tables Vol C Tables 4.2.6.8 and 6.1.1.4'
Co Co 0.3050 0.6296 'International Tables Vol C Tables 4.2.6.8 and 6.1.1.4'
N N 0.0030 0.0019 'International Tables Vol C Tables 4.2.6.8 and 6.1.1.4'
O O 0.0056 0.0036 'International Tables Vol C Tables 4.2.6.8 and 6.1.1.4'
S S 0.0826 0.0763 'International Tables Vol C Tables 4.2.6.8 and 6.1.1.4'

loop_
_geom_angle_atom_site_label_1
_geom_angle_atom_site_label_2
_geom_angle_atom_site_label_3
_geom_angle_site_symmetry_1
_geom_angle_site_symmetry_3
_geom_angle
O5 Co1 O5 . 5_666 180.0
O5 Co1 O6 . . 90.35(6)
O5 Co1 O6 5_666 . 89.65(6)
O5 Co1 O6 . 5_666 89.65(6)
O5 Co1 O6 5_666 5_666 90.35(6)
O6 Co1 O6 . 5_666 180.0
O5 Co1 N1 . 5_666 85.72(6)
O5 Co1 N1 5_666 5_666 94.28(6)
O6 Co1 N1 . 5_666 88.57(5)
O6 Co1 N1 5_666 5_666 91.43(5)
O5 Co1 N1 . . 94.28(6)
O5 Co1 N1 5_666 . 85.72(6)
O6 Co1 N1 . . 91.43(5)
O6 Co1 N1 5_666 . 88.57(5)
N1 Co1 N1 5_666 . 180.0
O3 S O2 . . 110.37(11)
O3 S O1 . . 108.98(9)
O2 S O1 . . 110.14(10)
O3 S O4 . . 110.86(9)
O2 S O4 . . 107.94(9)
O1 S O4 . . 108.54(8)
C1 N1 C4 . . 109.08(14)
C1 N1 Co1 . . 115.35(11)
C4 N1 Co1 . . 115.76(10)
C1 N1 H5 . . 105.2
C4 N1 H5 . . 105.2
Co1 N1 H5 . . 105.2
Co1 O5 H1O5 . . 127.2(16)
Co1 O5 H2O5 . . 122.7(16)
H1O5 O5 H2O5 . . 109.7(19)
C3 N2 C2 . . 111.85(15)
C3 N2 H9A . . 109.2
C2 N2 H9A . . 109.2
C3 N2 H9B . . 109.2
C2 N2 H9B . . 109.2
H9A N2 H9B . . 107.9
N1 C4 C3 . . 112.73(15)
N1 C4 H4A . . 109.0
C3 C4 H4A . . 109.0
N1 C4 H4B . . 109.0
C3 C4 H4B . . 109.0
H4A C4 H4B . . 107.8
N1 C1 C2 . . 113.27(16)
N1 C1 H1A . . 108.9
C2 C1 H1A . . 108.9
N1 C1 H1B . . 108.9
C2 C1 H1B . . 108.9
H1A C1 H1B . . 107.7
N2 C2 C1 . . 109.46(15)
N2 C2 H2A . . 109.8
C1 C2 H2A . . 109.8
N2 C2 H2B . . 109.8
C1 C2 H2B . . 109.8
H2A C2 H2B . . 108.2
N2 C3 C4 . . 110.60(15)
N2 C3 H3A . . 109.5
C4 C3 H3A . . 109.5
N2 C3 H3B . . 109.5
C4 C3 H3B . . 109.5
H3A C3 H3B . . 108.1
Co1 O6 H1O6 . . 113.8(17)
Co1 O6 H2O6 . . 115.2(19)
H1O6 O6 H2O6 . . 107.6(19)
H1O7 O7 H2O7 . . 114(2)

loop_
_geom_bond_atom_site_label_1
_geom_bond_atom_site_label_2
_geom_bond_site_symmetry_2
_geom_bond_distance
Co1 O5 . 2.0645(14)
Co1 O5 5_666 2.0645(14)
Co1 O6 . 2.0887(13)
Co1 O6 5_666 2.0887(13)
Co1 N1 5_666 2.2003(14)
Co1 N1 . 2.2003(14)
S O3 . 1.4475(15)
S O2 . 1.4615(15)
S O1 . 1.4728(14)
S O4 . 1.4759(13)
N1 C1 . 1.472(2)
N1 C4 . 1.475(2)
N1 H5 . 0.9100
O5 H1O5 . 0.831(15)
O5 H2O5 . 0.846(15)
N2 C3 . 1.483(2)
N2 C2 . 1.488(2)
N2 H9A . 0.9000
N2 H9B . 0.9000
C4 C3 . 1.508(2)
C4 H4A . 0.9700
C4 H4B . 0.9700
C1 C2 . 1.506(3)
C1 H1A . 0.9700
C1 H1B . 0.9700
C2 H2A . 0.9700
C2 H2B . 0.9700
C3 H3A . 0.9700
C3 H3B . 0.9700
O6 H1O6 . 0.848(15)
O6 H2O6 . 0.845(16)
O7 H1O7 . 0.824(16)
O7 H2O7 . 0.819(15)

loop_
_geom_hbond_atom_site_label_D
_geom_hbond_atom_site_label_H
_geom_hbond_atom_site_label_A
_geom_hbond_site_symmetry_A
_geom_hbond_distance_DH
_geom_hbond_distance_HA
_geom_hbond_distance_DA
_geom_hbond_angle_DHA
_geom_hbond_publ_flag
O5 H1O5 O4 7_765 0.83(2) 1.96(2) 2.776(2) 170(2) yes
O5 H2O5 O7 1_555 0.85(2) 1.83(2) 2.672(2) 178(2) yes
O7 H1O7 O3 8_565 0.82(2) 1.98(2) 2.797(2) 169(2) yes
O7 H2O7 O2 1_555 0.82(2) 1.95(2) 2.746(2) 163(2) yes
N1 H5 O3 5_666 0.91 2.35 3.240(2) 166 yes
O6 H1O6 O2 3_456 0.848(15) 1.851(16) 2.697(2) 176(3) yes
O6 H2O6 O1 1_555 0.84(2) 1.86(2) 2.686(2) 168(2) yes
N2 H9A O1 4_655 0.90 1.86 2.747(2) 170 yes
N2 H9B O4 8_565 0.90 1.85 2.741(2) 170 yes
C3 H3A O7 6_556 0.97 2.59 3.326(3) 133 yes
C4 H4A O4 3_456 0.97 2.60 3.545(2) 165 yes
